data_1559171
loop_
_publ_author_name
'Wang, Yu-Jie'
'Yuan, Chen-Hui'
'Chu, De-Zhao'
'Jiao, Lei'

_publ_section_title
;
 Regiocontrol in the oxidative Heck reaction of indole by ligand-enabled
 switch of the regioselectivity-determining step
;
_journal_name_full 'Chemical Science'
_journal_paper_doi 10.1039/D0SC02246B
_journal_year 2020
_chemical_formula_moiety 'C34 H33 Cl N P Pd, 2(C H2 Cl2)'
_chemical_formula_sum 'C36 H37 Cl5 N P Pd'
_chemical_formula_weight 798.28
_space_group_crystal_system triclinic
_space_group_IT_number 2
_space_group_name_Hall '-P 1'
_space_group_name_H-M_alt 'P -1'
_atom_sites_solution_hydrogens geom
_atom_sites_solution_primary dual
_audit_creation_date 2020-01-16
_audit_creation_method
;
Olex2 1.3
(compiled Nov 21 2019 18:26:39 for OlexSys, GUI svn.r6003)
;
_audit_update_record
;
2020-01-17 deposited with the CCDC.	2020-09-14 downloaded from the CCDC.
;
_cell_angle_alpha 92.906(3)
_cell_angle_beta 104.074(3)
_cell_angle_gamma 111.149(3)
_cell_formula_units_Z 2
_cell_length_a 10.4499(4)
_cell_length_b 11.5254(4)
_cell_length_c 15.9550(5)
_cell_measurement_reflns_used 6663
_cell_measurement_temperature 173.00(10)
_cell_measurement_theta_max 70.2610
_cell_measurement_theta_min 4.6760
_cell_volume 1717.91(12)
_computing_cell_refinement 'CrysAlisPro 1.171.40.53 (Rigaku OD, 2019)'
_computing_data_collection 'CrysAlisPro 1.171.40.53 (Rigaku OD, 2019)'
_computing_data_reduction 'CrysAlisPro 1.171.40.53 (Rigaku OD, 2019)'
_computing_molecular_graphics 'Olex2 1.3 (Dolomanov et al., 2009)'
_computing_publication_material 'Olex2 1.3 (Dolomanov et al., 2009)'
_computing_structure_refinement 'SHELXL 2018/3 (Sheldrick, 2015)'
_computing_structure_solution 'SHELXT 2018/2 (Sheldrick, 2018)'
_diffrn_ambient_environment N~2~
_diffrn_ambient_temperature 173.00(10)
_diffrn_detector 'CCD plate'
_diffrn_detector_area_resol_mean 5.2137
_diffrn_detector_type AtlasS2
_diffrn_measured_fraction_theta_full 0.991
_diffrn_measured_fraction_theta_max 0.968
_diffrn_measurement_details
;
List of Runs (angles in degrees, time in seconds):

  # Type    Start    End  Width  t~exp~   \w     \q     \k     \f   Frames
#--------------------------------------------------------------------------
  1  \w    -86.00  -5.00   1.00    1.00    --  -40.81 125.00-120.00   81
  2  \w   -107.00  -9.00   1.00    1.00    --  -40.81 -77.00 150.00   98
  3  \w   -111.00 -18.00   1.00    1.00    --  -40.81 -57.00  30.00   93
  4  \w      1.00  32.00   1.00    1.00    --   40.81 -99.00 -90.00   31
  5  \w     16.00  52.00   1.00    2.00    --   98.72 -95.00  90.00   36
  6  \w    141.00 168.00   1.00    2.00    --   98.72 125.00-180.00   27
  7  \w     27.00  93.00   1.00    2.00    --   98.72 -45.00  90.00   66
  8  \w     89.00 170.00   1.00    2.00    --   98.72  30.00-150.00   81
  9  \w     25.00 131.00   1.00    2.00    --   98.72 -77.00-150.00  106
 10  \w     17.00  94.00   1.00    2.00    --   98.72 -95.00 120.00   77
 11  \w     79.00 172.00   1.00    2.00    --   98.72  45.00 -60.00   93
 12  \w     71.00 115.00   1.00    2.00    --   98.72-125.00-120.00   44
 13  \w     39.00 124.00   1.00    2.00    --   98.72 -30.00 -90.00   85
 14  \w     54.00 118.00   1.00    2.00    --   98.72-125.00  60.00   64
 15  \w     76.00 136.00   1.00    2.00    --   98.72  45.00 -90.00   60
;
_diffrn_measurement_device 'four-circle diffractometer'
_diffrn_measurement_device_type 'SuperNova, Dual, Cu at home/near, AtlasS2'
_diffrn_measurement_method '\w scans'
_diffrn_orient_matrix_type 'CrysAlisPro convention (1999,Acta A55,543-557)'
_diffrn_orient_matrix_UB_11 -0.1544128000
_diffrn_orient_matrix_UB_12 -0.0102691000
_diffrn_orient_matrix_UB_13 -0.0106551000
_diffrn_orient_matrix_UB_21 -0.0458949000
_diffrn_orient_matrix_UB_22 -0.0723941000
_diffrn_orient_matrix_UB_23 -0.0931375000
_diffrn_orient_matrix_UB_31 -0.0342626000
_diffrn_orient_matrix_UB_32 -0.1252463000
_diffrn_orient_matrix_UB_33 0.0368601000
_diffrn_radiation_monochromator mirror
_diffrn_radiation_probe x-ray
_diffrn_radiation_type 'Cu K\a'
_diffrn_radiation_wavelength 1.54184
_diffrn_reflns_av_R_equivalents 0.0450
_diffrn_reflns_av_unetI/netI 0.0547
_diffrn_reflns_Laue_measured_fraction_full 0.991
_diffrn_reflns_Laue_measured_fraction_max 0.968
_diffrn_reflns_limit_h_max 12
_diffrn_reflns_limit_h_min -12
_diffrn_reflns_limit_k_max 11
_diffrn_reflns_limit_k_min -14
_diffrn_reflns_limit_l_max 18
_diffrn_reflns_limit_l_min -19
_diffrn_reflns_number 11582
_diffrn_reflns_point_group_measured_fraction_full 0.991
_diffrn_reflns_point_group_measured_fraction_max 0.968
_diffrn_reflns_theta_full 67.684
_diffrn_reflns_theta_max 70.507
_diffrn_reflns_theta_min 4.162
_diffrn_source 'micro-focus sealed X-ray tube'
_diffrn_source_type 'SuperNova (Cu) X-ray Source'
_exptl_absorpt_coefficient_mu 8.582
_exptl_absorpt_correction_T_max 1.00000
_exptl_absorpt_correction_T_min 0.67262
_exptl_absorpt_correction_type multi-scan
_exptl_absorpt_process_details
;
CrysAlisPro 1.171.40.53 (Rigaku Oxford Diffraction, 2019)
Empirical absorption correction using spherical harmonics,
 implemented in SCALE3 ABSPACK scaling algorithm.
;
_exptl_crystal_colour 'clear light colourless'
_exptl_crystal_density_diffrn 1.543
_exptl_crystal_description plate
_exptl_crystal_F_000 812
_exptl_crystal_size_max 0.16
_exptl_crystal_size_mid 0.1
_exptl_crystal_size_min 0.02
_refine_diff_density_max 0.935
_refine_diff_density_min -0.670
_refine_diff_density_rms 0.126
_refine_ls_extinction_method none
_refine_ls_goodness_of_fit_ref 1.080
_refine_ls_hydrogen_treatment constr
_refine_ls_matrix_type full
_refine_ls_number_parameters 398
_refine_ls_number_reflns 6368
_refine_ls_number_restraints 0
_refine_ls_restrained_S_all 1.080
_refine_ls_R_factor_all 0.0442
_refine_ls_R_factor_gt 0.0376
_refine_ls_shift/su_max 0.002
_refine_ls_shift/su_mean 0.000
_refine_ls_structure_factor_coef Fsqd
_refine_ls_weighting_details 'w=1/[\s^2^(Fo^2^)+(0.0676P)^2^] where P=(Fo^2^+2Fc^2^)/3'
_refine_ls_weighting_scheme calc
_refine_ls_wR_factor_gt 0.1082
_refine_ls_wR_factor_ref 0.1136
_reflns_Friedel_coverage 0.000
_reflns_number_gt 5666
_reflns_number_total 6368
_reflns_threshold_expression 'I > 2\s(I)'
_cod_data_source_file d0sc02246b2.cif
_cod_data_source_block 20200116wangyujie
_cod_original_cell_volume 1717.91(11)
_cod_database_code 1559171
_shelx_shelxl_version_number 2018/3
_shelx_space_group_comment
;
The symmetry employed for this shelxl refinement is uniquely defined
by the following loop, which should always be used as a source of
symmetry information in preference to the above space-group names.
They are only intended as comments.
;
_reflns_odcompleteness_completeness 99.93
_reflns_odcompleteness_iscentric 1
_reflns_odcompleteness_theta 64.99
_olex2_refinement_description
;
1. Fixed Uiso
 At 1.2 times of:
  All C(H) groups, All C(H,H) groups
 At 1.5 times of:
  All C(H,H,H) groups
2.a Ternary CH refined with riding coordinates:
 C00D(H00D), C00F(H00F), C00R(H00R), C00S(H00S), C00T(H00T)
2.b Secondary CH2 refined with riding coordinates:
 C00G(H00A,H00B), C00N(H00C,H00G), C00O(H00I,H00N), C013(H01D,H01E), C018(H01F,
 H01G)
2.c Aromatic/amide H refined with riding coordinates:
 C00E(H00E), C00H(H00H), C00J(H00J), C00K(H00K), C00L(H00L), C00M(H00M),
 C00P(H00P), C00U(H00U), C00V(H00V), C00W(H00W), C00X(H00X), C00Y(H00Y),
 C00Z(H00Z), C010(H010), C011(H011), C012(H012), C014(H014), C015(H015),
 C016(H016)
2.d Idealised Me refined as rotating group:
 C017(H01A,H01B,H01C)
;
_olex2_submission_special_instructions 'No special instructions were received'
_oxdiff_exptl_absorpt_empirical_details
;
Empirical correction (ABSPACK) includes:
- Absorption correction using spherical harmonics
- Frame scaling
;
_oxdiff_exptl_absorpt_empirical_full_max 1.461
_oxdiff_exptl_absorpt_empirical_full_min 0.754

loop_
_space_group_symop_operation_xyz
'x, y, z'
'-x, -y, -z'

loop_
_atom_site_label
_atom_site_type_symbol
_atom_site_fract_x
_atom_site_fract_y
_atom_site_fract_z
_atom_site_U_iso_or_equiv
_atom_site_adp_type
_atom_site_occupancy
_atom_site_site_symmetry_order
_atom_site_calc_flag
_atom_site_refinement_flags_posn
_atom_site_refinement_flags_adp
_atom_site_refinement_flags_occupancy
_atom_site_disorder_assembly
_atom_site_disorder_group
Pd01 Pd 0.13363(2) 0.37848(2) 0.71449(2) 0.01485(10) Uani 1 1 d . . . . .
Cl02 Cl -0.06861(9) 0.17816(8) 0.67112(6) 0.02285(18) Uani 1 1 d . . . . .
P03 P 0.28980(9) 0.28151(8) 0.75355(5) 0.01491(18) Uani 1 1 d . . . . .
Cl04 Cl 0.93795(10) 0.36324(10) 0.93287(7) 0.0352(2) Uani 1 1 d . . . . .
Cl05 Cl 0.69541(13) 0.12386(11) 0.87127(9) 0.0540(3) Uani 1 1 d . . . . .
Cl06 Cl -0.34186(14) 0.83269(15) 0.68111(10) 0.0606(4) Uani 1 1 d . . . . .
Cl07 Cl -0.06087(16) 0.82344(15) 0.71522(14) 0.0748(5) Uani 1 1 d . . . . .
N008 N 0.0229(3) 0.6166(3) 0.5967(2) 0.0205(6) Uani 1 1 d . . . . .
C009 C -0.1185(4) 0.5312(3) 0.5639(2) 0.0209(7) Uani 1 1 d . . . . .
C00A C 0.4775(4) 0.3840(3) 0.7984(2) 0.0184(7) Uani 1 1 d . . . . .
C00B C 0.0824(4) 0.5891(3) 0.6744(2) 0.0173(7) Uani 1 1 d . . . . .
C00C C -0.1471(4) 0.4445(3) 0.6225(2) 0.0185(7) Uani 1 1 d . . . . .
C00D C -0.0175(4) 0.4806(3) 0.6930(2) 0.0175(7) Uani 1 1 d . . . . .
H00D H -0.035699 0.500275 0.748342 0.021 Uiso 1 1 calc R U . . .
C00E C 0.7579(4) 0.5631(4) 0.8594(3) 0.0276(8) Uani 1 1 d . . . . .
H00E H 0.850803 0.622981 0.880033 0.033 Uiso 1 1 calc R U . . .
C00F C 0.2362(4) 0.6564(3) 0.7253(2) 0.0194(7) Uani 1 1 d . . . . .
H00F H 0.290556 0.704191 0.687639 0.023 Uiso 1 1 calc R U . . .
C00G C 0.4853(4) 0.7159(3) 0.8760(3) 0.0252(8) Uani 1 1 d . . . . .
H00A H 0.549006 0.705700 0.843663 0.030 Uiso 1 1 calc R U . . .
H00B H 0.535481 0.737242 0.937874 0.030 Uiso 1 1 calc R U . . .
C00H C 0.5484(4) 0.4144(3) 0.8877(2) 0.0224(7) Uani 1 1 d . . . . .
H00H H 0.501748 0.374926 0.927361 0.027 Uiso 1 1 calc R U . . .
C00I C 0.2971(4) 0.1765(3) 0.6671(2) 0.0187(7) Uani 1 1 d . . . . .
C00J C 0.6869(4) 0.5023(4) 0.9178(3) 0.0278(8) Uani 1 1 d . . . . .
H00J H 0.732944 0.521022 0.977402 0.033 Uiso 1 1 calc R U . . .
C00K C 0.6899(4) 0.5340(4) 0.7706(3) 0.0269(8) Uani 1 1 d . . . . .
H00K H 0.737490 0.573853 0.731391 0.032 Uiso 1 1 calc R U . . .
C00L C 0.5502(4) 0.4452(3) 0.7398(2) 0.0216(7) Uani 1 1 d . . . . .
H00L H 0.504889 0.426235 0.680058 0.026 Uiso 1 1 calc R U . . .
C00M C 0.4156(4) 0.0538(4) 0.6141(3) 0.0275(8) Uani 1 1 d . . . . .
H00M H 0.489698 0.025086 0.623583 0.033 Uiso 1 1 calc R U . . .
C00N C 0.4276(4) 0.8185(3) 0.8436(3) 0.0272(8) Uani 1 1 d . . . . .
H00C H 0.451617 0.885470 0.891080 0.033 Uiso 1 1 calc R U . . .
H00G H 0.465726 0.854292 0.796935 0.033 Uiso 1 1 calc R U . . .
C00O C 0.2424(4) 0.6505(4) 0.8763(2) 0.0245(8) Uani 1 1 d . . . . .
H00I H 0.270995 0.692277 0.936034 0.029 Uiso 1 1 calc R U . . .
H00N H 0.145357 0.588213 0.861653 0.029 Uiso 1 1 calc R U . . .
C00P C 0.1938(4) 0.1400(3) 0.5864(2) 0.0215(7) Uani 1 1 d . . . . .
H00P H 0.118579 0.167288 0.576708 0.026 Uiso 1 1 calc R U . . .
C00Q C 0.2465(4) 0.1890(3) 0.8396(2) 0.0177(7) Uani 1 1 d . . . . .
C00R C 0.3486(4) 0.5961(3) 0.8577(2) 0.0216(7) Uani 1 1 d . . . . .
H00R H 0.358425 0.529751 0.891599 0.026 Uiso 1 1 calc R U . . .
C00S C 0.2642(4) 0.7435(3) 0.8104(2) 0.0232(7) Uani 1 1 d . . . . .
H00S H 0.206247 0.794608 0.805924 0.028 Uiso 1 1 calc R U . . .
C00T C 0.2951(4) 0.5551(3) 0.7576(2) 0.0174(7) Uani 1 1 d . . . . .
H00T H 0.375625 0.560813 0.734653 0.021 Uiso 1 1 calc R U . . .
C00U C -0.2830(4) 0.3485(3) 0.6036(2) 0.0224(7) Uani 1 1 d . . . . .
H00U H -0.303780 0.288973 0.640716 0.027 Uiso 1 1 calc R U . . .
C00V C -0.2212(4) 0.5259(4) 0.4881(3) 0.0285(8) Uani 1 1 d . . . . .
H00V H -0.200439 0.583595 0.449813 0.034 Uiso 1 1 calc R U . . .
C00W C 0.4081(4) 0.1328(3) 0.6803(2) 0.0225(7) Uani 1 1 d . . . . .
H00W H 0.477803 0.156713 0.733852 0.027 Uiso 1 1 calc R U . . .
C00X C 0.3125(4) 0.0185(4) 0.5345(3) 0.0287(8) Uani 1 1 d . . . . .
H00X H 0.316423 -0.034946 0.490353 0.034 Uiso 1 1 calc R U . . .
C00Y C 0.1715(4) 0.2236(3) 0.8903(2) 0.0222(7) Uani 1 1 d . . . . .
H00Y H 0.144360 0.290914 0.878605 0.027 Uiso 1 1 calc R U . . .
C00Z C -0.3554(4) 0.4315(4) 0.4719(3) 0.0318(9) Uani 1 1 d . . . . .
H00Z H -0.426644 0.426471 0.422096 0.038 Uiso 1 1 calc R U . . .
C010 C -0.3862(4) 0.3437(4) 0.5287(3) 0.0294(8) Uani 1 1 d . . . . .
H010 H -0.477393 0.280985 0.516040 0.035 Uiso 1 1 calc R U . . .
C011 C 0.1768(4) 0.0598(4) 0.9757(2) 0.0256(8) Uani 1 1 d . . . . .
H011 H 0.152803 0.016053 1.020673 0.031 Uiso 1 1 calc R U . . .
C012 C 0.2528(5) 0.0247(4) 0.9266(3) 0.0310(9) Uani 1 1 d . . . . .
H012 H 0.281116 -0.041720 0.939287 0.037 Uiso 1 1 calc R U . . .
C013 C 0.8001(4) 0.2644(4) 0.8421(3) 0.0279(8) Uani 1 1 d . . . . .
H01D H 0.739682 0.308280 0.817156 0.033 Uiso 1 1 calc R U . . .
H01E H 0.841502 0.244787 0.797794 0.033 Uiso 1 1 calc R U . . .
C014 C 0.1364(4) 0.1598(4) 0.9581(3) 0.0279(8) Uani 1 1 d . . . . .
H014 H 0.086130 0.184131 0.991418 0.034 Uiso 1 1 calc R U . . .
C015 C 0.2034(4) 0.0625(4) 0.5202(2) 0.0271(8) Uani 1 1 d . . . . .
H015 H 0.135781 0.040229 0.465856 0.032 Uiso 1 1 calc R U . . .
C016 C 0.2871(4) 0.0878(4) 0.8587(3) 0.0271(8) Uani 1 1 d . . . . .
H016 H 0.337277 0.062946 0.825582 0.032 Uiso 1 1 calc R U . . .
C017 C 0.0916(4) 0.7213(4) 0.5536(3) 0.0301(8) Uani 1 1 d . . . . .
H01A H 0.071987 0.691685 0.492684 0.045 Uiso 1 1 calc R U . . .
H01B H 0.192985 0.755425 0.580272 0.045 Uiso 1 1 calc R U . . .
H01C H 0.054805 0.785623 0.559511 0.045 Uiso 1 1 calc R U . . .
C018 C -0.1678(6) 0.8924(5) 0.7519(4) 0.0507(13) Uani 1 1 d . . . . .
H01F H -0.170957 0.874807 0.810301 0.061 Uiso 1 1 calc R U . . .
H01G H -0.125763 0.983040 0.754419 0.061 Uiso 1 1 calc R U . . .

loop_
_atom_site_aniso_label
_atom_site_aniso_U_11
_atom_site_aniso_U_22
_atom_site_aniso_U_33
_atom_site_aniso_U_23
_atom_site_aniso_U_13
_atom_site_aniso_U_12
Pd01 0.01464(14) 0.01392(14) 0.01566(14) 0.00243(9) 0.00364(9) 0.00550(10)
Cl02 0.0203(4) 0.0173(4) 0.0261(4) -0.0001(3) 0.0052(3) 0.0030(3)
P03 0.0158(4) 0.0145(4) 0.0151(4) 0.0017(3) 0.0041(3) 0.0069(3)
Cl04 0.0233(4) 0.0361(5) 0.0422(5) -0.0080(4) 0.0022(4) 0.0133(4)
Cl05 0.0384(6) 0.0382(6) 0.0667(8) 0.0294(6) -0.0015(5) 0.0009(5)
Cl06 0.0438(7) 0.0743(9) 0.0716(9) 0.0242(7) 0.0207(6) 0.0271(7)
Cl07 0.0437(7) 0.0604(9) 0.1296(15) 0.0230(9) 0.0309(9) 0.0251(7)
N008 0.0202(15) 0.0209(15) 0.0236(15) 0.0112(12) 0.0094(12) 0.0084(12)
C009 0.0205(17) 0.0220(17) 0.0226(17) 0.0056(14) 0.0073(14) 0.0097(14)
C00A 0.0150(16) 0.0204(17) 0.0215(17) 0.0008(13) 0.0058(13) 0.0085(13)
C00B 0.0197(17) 0.0171(16) 0.0204(16) 0.0048(13) 0.0080(13) 0.0112(13)
C00C 0.0185(16) 0.0214(17) 0.0209(16) 0.0064(13) 0.0081(13) 0.0118(14)
C00D 0.0160(16) 0.0199(17) 0.0189(16) 0.0034(13) 0.0063(13) 0.0087(13)
C00E 0.0181(17) 0.0208(18) 0.040(2) -0.0001(16) 0.0058(16) 0.0058(14)
C00F 0.0177(16) 0.0155(16) 0.0259(18) 0.0055(14) 0.0078(14) 0.0058(13)
C00G 0.0200(17) 0.0220(18) 0.0290(19) -0.0016(15) 0.0013(15) 0.0071(15)
C00H 0.0232(18) 0.0238(18) 0.0221(18) 0.0055(14) 0.0074(14) 0.0104(15)
C00I 0.0199(16) 0.0159(16) 0.0195(16) 0.0007(13) 0.0083(13) 0.0044(13)
C00J 0.0234(18) 0.0265(19) 0.0285(19) -0.0041(15) 0.0003(15) 0.0095(16)
C00K 0.0250(19) 0.0227(18) 0.037(2) 0.0051(16) 0.0158(16) 0.0093(15)
C00L 0.0223(18) 0.0220(17) 0.0223(17) 0.0038(14) 0.0071(14) 0.0101(14)
C00M 0.029(2) 0.0264(19) 0.033(2) 0.0048(16) 0.0159(16) 0.0138(16)
C00N 0.0221(18) 0.0161(17) 0.037(2) -0.0020(15) 0.0054(16) 0.0033(14)
C00O 0.0195(17) 0.0256(19) 0.0239(18) -0.0054(15) 0.0070(14) 0.0040(15)
C00P 0.0206(17) 0.0230(18) 0.0205(17) 0.0026(14) 0.0062(14) 0.0079(14)
C00Q 0.0166(16) 0.0182(16) 0.0172(16) 0.0049(13) 0.0041(13) 0.0057(13)
C00R 0.0224(17) 0.0184(17) 0.0215(17) 0.0012(13) 0.0035(14) 0.0071(14)
C00S 0.0206(18) 0.0177(17) 0.032(2) -0.0005(15) 0.0062(15) 0.0095(14)
C00T 0.0179(16) 0.0169(16) 0.0189(16) 0.0040(13) 0.0057(13) 0.0079(13)
C00U 0.0199(17) 0.0239(18) 0.0227(17) 0.0057(14) 0.0083(14) 0.0060(14)
C00V 0.029(2) 0.033(2) 0.0243(19) 0.0118(16) 0.0051(16) 0.0138(17)
C00W 0.0212(17) 0.0226(18) 0.0252(18) 0.0057(14) 0.0083(14) 0.0085(14)
C00X 0.036(2) 0.0197(18) 0.030(2) -0.0016(15) 0.0172(17) 0.0054(16)
C00Y 0.0271(18) 0.0210(18) 0.0227(17) 0.0074(14) 0.0093(15) 0.0121(15)
C00Z 0.027(2) 0.042(2) 0.0245(19) 0.0074(17) -0.0005(16) 0.0153(18)
C010 0.0178(18) 0.037(2) 0.0276(19) 0.0049(17) 0.0035(15) 0.0062(16)
C011 0.0295(19) 0.0245(19) 0.0250(18) 0.0120(15) 0.0133(15) 0.0082(16)
C012 0.047(2) 0.0223(19) 0.035(2) 0.0144(16) 0.0168(18) 0.0213(18)
C013 0.031(2) 0.0244(19) 0.0272(19) 0.0054(15) 0.0093(16) 0.0089(16)
C014 0.029(2) 0.036(2) 0.0262(19) 0.0078(16) 0.0152(16) 0.0157(17)
C015 0.029(2) 0.0246(19) 0.0209(18) -0.0026(15) 0.0068(15) 0.0038(15)
C016 0.036(2) 0.0243(19) 0.030(2) 0.0068(16) 0.0150(17) 0.0190(17)
C017 0.032(2) 0.030(2) 0.031(2) 0.0161(17) 0.0140(17) 0.0095(17)
C018 0.063(3) 0.038(3) 0.047(3) 0.006(2) 0.010(2) 0.018(2)

loop_
_atom_type_symbol
_atom_type_description
_atom_type_scat_dispersion_real
_atom_type_scat_dispersion_imag
_atom_type_scat_source
C C 0.0181 0.0091 'International Tables Vol C Tables 4.2.6.8 and 6.1.1.4'
H H 0.0000 0.0000 'International Tables Vol C Tables 4.2.6.8 and 6.1.1.4'
Cl Cl 0.3639 0.7018 'International Tables Vol C Tables 4.2.6.8 and 6.1.1.4'
N N 0.0311 0.0180 'International Tables Vol C Tables 4.2.6.8 and 6.1.1.4'
P P 0.2955 0.4335 'International Tables Vol C Tables 4.2.6.8 and 6.1.1.4'
Pd Pd 0.1215 3.9337 'International Tables Vol C Tables 4.2.6.8 and 6.1.1.4'

loop_
_geom_angle_atom_site_label_1
_geom_angle_atom_site_label_2
_geom_angle_atom_site_label_3
_geom_angle
_geom_angle_site_symmetry_1
_geom_angle_site_symmetry_3
_geom_angle_publ_flag
P03 Pd01 Cl02 91.70(3) . . ?
C00D Pd01 Cl02 90.02(9) . . ?
C00D Pd01 P03 173.16(9) . . ?
C00T Pd01 Cl02 174.61(10) . . ?
C00T Pd01 P03 92.03(9) . . ?
C00T Pd01 C00D 85.84(13) . . ?
C00A P03 Pd01 116.38(11) . . ?
C00A P03 C00I 101.67(16) . . ?
C00A P03 C00Q 104.61(16) . . ?
C00I P03 Pd01 116.57(12) . . ?
C00I P03 C00Q 107.00(16) . . ?
C00Q P03 Pd01 109.54(11) . . ?
C009 N008 C017 124.2(3) . . ?
C00B N008 C009 109.3(3) . . ?
C00B N008 C017 126.5(3) . . ?
N008 C009 C00C 108.3(3) . . ?
C00V C009 N008 129.4(3) . . ?
C00V C009 C00C 122.3(3) . . ?
C00H C00A P03 123.8(3) . . ?
C00H C00A C00L 118.5(3) . . ?
C00L C00A P03 117.4(3) . . ?
N008 C00B C00D 109.3(3) . . ?
N008 C00B C00F 123.7(3) . . ?
C00D C00B C00F 126.6(3) . . ?
C009 C00C C00D 106.5(3) . . ?
C00U C00C C009 119.0(3) . . ?
C00U C00C C00D 134.5(3) . . ?
Pd01 C00D H00D 109.8 . . ?
C00B C00D Pd01 93.7(2) . . ?
C00B C00D C00C 106.6(3) . . ?
C00B C00D H00D 109.8 . . ?
C00C C00D Pd01 125.4(2) . . ?
C00C C00D H00D 109.8 . . ?
C00J C00E H00E 120.1 . . ?
C00K C00E H00E 120.1 . . ?
C00K C00E C00J 119.8(4) . . ?
C00B C00F H00F 109.8 . . ?
C00B C00F C00S 115.7(3) . . ?
C00B C00F C00T 107.7(3) . . ?
C00S C00F H00F 109.8 . . ?
C00S C00F C00T 103.8(3) . . ?
C00T C00F H00F 109.8 . . ?
H00A C00G H00B 109.1 . . ?
C00N C00G H00A 111.1 . . ?
C00N C00G H00B 111.1 . . ?
C00R C00G H00A 111.1 . . ?
C00R C00G H00B 111.1 . . ?
C00R C00G C00N 103.3(3) . . ?
C00A C00H H00H 119.6 . . ?
C00J C00H C00A 120.8(3) . . ?
C00J C00H H00H 119.6 . . ?
C00P C00I P03 120.7(3) . . ?
C00P C00I C00W 118.9(3) . . ?
C00W C00I P03 120.4(3) . . ?
C00E C00J H00J 119.8 . . ?
C00H C00J C00E 120.4(4) . . ?
C00H C00J H00J 119.8 . . ?
C00E C00K H00K 119.9 . . ?
C00E C00K C00L 120.1(4) . . ?
C00L C00K H00K 119.9 . . ?
C00A C00L H00L 119.8 . . ?
C00K C00L C00A 120.4(3) . . ?
C00K C00L H00L 119.8 . . ?
C00W C00M H00M 120.2 . . ?
C00X C00M H00M 120.2 . . ?
C00X C00M C00W 119.7(4) . . ?
C00G C00N H00C 111.2 . . ?
C00G C00N H00G 111.2 . . ?
H00C C00N H00G 109.1 . . ?
C00S C00N C00G 102.8(3) . . ?
C00S C00N H00C 111.2 . . ?
C00S C00N H00G 111.2 . . ?
H00I C00O H00N 110.2 . . ?
C00R C00O H00I 112.8 . . ?
C00R C00O H00N 112.8 . . ?
C00R C00O C00S 94.9(3) . . ?
C00S C00O H00I 112.8 . . ?
C00S C00O H00N 112.8 . . ?
C00I C00P H00P 120.1 . . ?
C00I C00P C015 119.9(3) . . ?
C015 C00P H00P 120.1 . . ?
C00Y C00Q P03 117.5(3) . . ?
C00Y C00Q C016 118.4(3) . . ?
C016 C00Q P03 124.1(3) . . ?
C00G C00R H00R 114.7 . . ?
C00G C00R C00T 106.7(3) . . ?
C00O C00R C00G 101.2(3) . . ?
C00O C00R H00R 114.7 . . ?
C00O C00R C00T 103.3(3) . . ?
C00T C00R H00R 114.7 . . ?
C00F C00S H00S 115.1 . . ?
C00N C00S C00F 106.8(3) . . ?
C00N C00S H00S 115.1 . . ?
C00O C00S C00F 102.2(3) . . ?
C00O C00S C00N 101.0(3) . . ?
C00O C00S H00S 115.1 . . ?
Pd01 C00T H00T 109.8 . . ?
C00F C00T Pd01 109.1(2) . . ?
C00F C00T H00T 109.8 . . ?
C00R C00T Pd01 115.5(2) . . ?
C00R C00T C00F 102.5(3) . . ?
C00R C00T H00T 109.8 . . ?
C00C C00U H00U 120.5 . . ?
C010 C00U C00C 118.9(3) . . ?
C010 C00U H00U 120.5 . . ?
C009 C00V H00V 121.3 . . ?
C00Z C00V C009 117.5(4) . . ?
C00Z C00V H00V 121.3 . . ?
C00I C00W H00W 119.6 . . ?
C00M C00W C00I 120.8(3) . . ?
C00M C00W H00W 119.6 . . ?
C00M C00X H00X 119.9 . . ?
C00M C00X C015 120.1(4) . . ?
C015 C00X H00X 119.9 . . ?
C00Q C00Y H00Y 119.4 . . ?
C014 C00Y C00Q 121.3(3) . . ?
C014 C00Y H00Y 119.4 . . ?
C00V C00Z H00Z 119.3 . . ?
C00V C00Z C010 121.4(4) . . ?
C010 C00Z H00Z 119.3 . . ?
C00U C010 C00Z 120.9(4) . . ?
C00U C010 H010 119.5 . . ?
C00Z C010 H010 119.5 . . ?
C012 C011 H011 120.0 . . ?
C012 C011 C014 120.1(3) . . ?
C014 C011 H011 120.0 . . ?
C011 C012 H012 119.8 . . ?
C016 C012 C011 120.4(3) . . ?
C016 C012 H012 119.8 . . ?
Cl04 C013 H01D 109.3 . . ?
Cl04 C013 H01E 109.3 . . ?
Cl05 C013 Cl04 111.6(2) . . ?
Cl05 C013 H01D 109.3 . . ?
Cl05 C013 H01E 109.3 . . ?
H01D C013 H01E 108.0 . . ?
C00Y C014 H014 120.3 . . ?
C011 C014 C00Y 119.5(4) . . ?
C011 C014 H014 120.3 . . ?
C00P C015 H015 119.7 . . ?
C00X C015 C00P 120.6(4) . . ?
C00X C015 H015 119.7 . . ?
C00Q C016 H016 119.8 . . ?
C012 C016 C00Q 120.3(3) . . ?
C012 C016 H016 119.8 . . ?
N008 C017 H01A 109.5 . . ?
N008 C017 H01B 109.5 . . ?
N008 C017 H01C 109.5 . . ?
H01A C017 H01B 109.5 . . ?
H01A C017 H01C 109.5 . . ?
H01B C017 H01C 109.5 . . ?
Cl06 C018 Cl07 110.5(3) . . ?
Cl06 C018 H01F 109.6 . . ?
Cl06 C018 H01G 109.6 . . ?
Cl07 C018 H01F 109.6 . . ?
Cl07 C018 H01G 109.6 . . ?
H01F C018 H01G 108.1 . . ?

loop_
_geom_bond_atom_site_label_1
_geom_bond_atom_site_label_2
_geom_bond_distance
_geom_bond_site_symmetry_2
_geom_bond_publ_flag
Pd01 Cl02 2.4252(8) . ?
Pd01 P03 2.2789(8) . ?
Pd01 C00D 2.262(3) . ?
Pd01 C00T 2.069(3) . ?
P03 C00A 1.821(4) . ?
P03 C00I 1.822(3) . ?
P03 C00Q 1.824(3) . ?
Cl04 C013 1.762(4) . ?
Cl05 C013 1.756(4) . ?
Cl06 C018 1.754(6) . ?
Cl07 C018 1.770(6) . ?
N008 C009 1.396(5) . ?
N008 C00B 1.353(4) . ?
N008 C017 1.465(5) . ?
C009 C00C 1.407(5) . ?
C009 C00V 1.390(5) . ?
C00A C00H 1.397(5) . ?
C00A C00L 1.405(5) . ?
C00B C00D 1.410(5) . ?
C00B C00F 1.499(5) . ?
C00C C00D 1.441(5) . ?
C00C C00U 1.399(5) . ?
C00D H00D 0.9800 . ?
C00E H00E 0.9300 . ?
C00E C00J 1.391(6) . ?
C00E C00K 1.385(6) . ?
C00F H00F 0.9800 . ?
C00F C00S 1.547(5) . ?
C00F C00T 1.559(5) . ?
C00G H00A 0.9700 . ?
C00G H00B 0.9700 . ?
C00G C00N 1.566(5) . ?
C00G C00R 1.537(5) . ?
C00H H00H 0.9300 . ?
C00H C00J 1.381(5) . ?
C00I C00P 1.394(5) . ?
C00I C00W 1.399(5) . ?
C00J H00J 0.9300 . ?
C00K H00K 0.9300 . ?
C00K C00L 1.393(5) . ?
C00L H00L 0.9300 . ?
C00M H00M 0.9300 . ?
C00M C00W 1.394(5) . ?
C00M C00X 1.381(6) . ?
C00N H00C 0.9700 . ?
C00N H00G 0.9700 . ?
C00N C00S 1.547(5) . ?
C00O H00I 0.9700 . ?
C00O H00N 0.9700 . ?
C00O C00R 1.535(5) . ?
C00O C00S 1.536(5) . ?
C00P H00P 0.9300 . ?
C00P C015 1.395(5) . ?
C00Q C00Y 1.389(5) . ?
C00Q C016 1.401(5) . ?
C00R H00R 0.9800 . ?
C00R C00T 1.544(5) . ?
C00S H00S 0.9800 . ?
C00T H00T 0.9800 . ?
C00U H00U 0.9300 . ?
C00U C010 1.385(5) . ?
C00V H00V 0.9300 . ?
C00V C00Z 1.382(6) . ?
C00W H00W 0.9300 . ?
C00X H00X 0.9300 . ?
C00X C015 1.382(6) . ?
C00Y H00Y 0.9300 . ?
C00Y C014 1.387(5) . ?
C00Z H00Z 0.9300 . ?
C00Z C010 1.397(6) . ?
C010 H010 0.9300 . ?
C011 H011 0.9300 . ?
C011 C012 1.382(6) . ?
C011 C014 1.383(6) . ?
C012 H012 0.9300 . ?
C012 C016 1.382(6) . ?
C013 H01D 0.9700 . ?
C013 H01E 0.9700 . ?
C014 H014 0.9300 . ?
C015 H015 0.9300 . ?
C016 H016 0.9300 . ?
C017 H01A 0.9600 . ?
C017 H01B 0.9600 . ?
C017 H01C 0.9600 . ?
C018 H01F 0.9700 . ?
C018 H01G 0.9700 . ?

loop_
_geom_torsion_atom_site_label_1
_geom_torsion_atom_site_label_2
_geom_torsion_atom_site_label_3
_geom_torsion_atom_site_label_4
_geom_torsion
_geom_torsion_site_symmetry_1
_geom_torsion_site_symmetry_2
_geom_torsion_site_symmetry_3
_geom_torsion_site_symmetry_4
_geom_torsion_publ_flag
Pd01 P03 C00A C00H 99.8(3) . . . . ?
Pd01 P03 C00A C00L -73.8(3) . . . . ?
Pd01 P03 C00I C00P -11.7(3) . . . . ?
Pd01 P03 C00I C00W 167.2(2) . . . . ?
Pd01 P03 C00Q C00Y -23.4(3) . . . . ?
Pd01 P03 C00Q C016 158.2(3) . . . . ?
P03 C00A C00H C00J -173.6(3) . . . . ?
P03 C00A C00L C00K 173.9(3) . . . . ?
P03 C00I C00P C015 178.1(3) . . . . ?
P03 C00I C00W C00M -179.1(3) . . . . ?
P03 C00Q C00Y C014 -178.9(3) . . . . ?
P03 C00Q C016 C012 178.4(3) . . . . ?
N008 C009 C00C C00D 0.4(4) . . . . ?
N008 C009 C00C C00U -179.8(3) . . . . ?
N008 C009 C00V C00Z -178.9(4) . . . . ?
N008 C00B C00D Pd01 126.3(2) . . . . ?
N008 C00B C00D C00C -2.3(4) . . . . ?
N008 C00B C00F C00S 109.3(4) . . . . ?
N008 C00B C00F C00T -135.1(3) . . . . ?
C009 N008 C00B C00D 2.6(4) . . . . ?
C009 N008 C00B C00F 175.8(3) . . . . ?
C009 C00C C00D Pd01 -106.0(3) . . . . ?
C009 C00C C00D C00B 1.1(4) . . . . ?
C009 C00C C00U C010 -1.4(5) . . . . ?
C009 C00V C00Z C010 -0.9(6) . . . . ?
C00A P03 C00I C00P -139.3(3) . . . . ?
C00A P03 C00I C00W 39.6(3) . . . . ?
C00A P03 C00Q C00Y 102.1(3) . . . . ?
C00A P03 C00Q C016 -76.4(3) . . . . ?
C00A C00H C00J C00E 0.5(6) . . . . ?
C00B N008 C009 C00C -1.9(4) . . . . ?
C00B N008 C009 C00V 177.6(4) . . . . ?
C00B C00F C00S C00N -171.0(3) . . . . ?
C00B C00F C00S C00O 83.4(3) . . . . ?
C00B C00F C00T Pd01 0.2(3) . . . . ?
C00B C00F C00T C00R -122.7(3) . . . . ?
C00C C009 C00V C00Z 0.5(6) . . . . ?
C00C C00U C010 C00Z 1.0(6) . . . . ?
C00D C00B C00F C00S -78.7(4) . . . . ?
C00D C00B C00F C00T 36.9(4) . . . . ?
C00D C00C C00U C010 178.3(4) . . . . ?
C00E C00K C00L C00A -0.2(5) . . . . ?
C00F C00B C00D Pd01 -46.6(4) . . . . ?
C00F C00B C00D C00C -175.3(3) . . . . ?
C00G C00N C00S C00F -71.0(4) . . . . ?
C00G C00N C00S C00O 35.5(4) . . . . ?
C00G C00R C00T Pd01 169.2(2) . . . . ?
C00G C00R C00T C00F -72.4(3) . . . . ?
C00H C00A C00L C00K 0.0(5) . . . . ?
C00I P03 C00A C00H -132.4(3) . . . . ?
C00I P03 C00A C00L 54.0(3) . . . . ?
C00I P03 C00Q C00Y -150.6(3) . . . . ?
C00I P03 C00Q C016 31.0(4) . . . . ?
C00I C00P C015 C00X 1.8(6) . . . . ?
C00J C00E C00K C00L 0.7(6) . . . . ?
C00K C00E C00J C00H -0.8(6) . . . . ?
C00L C00A C00H C00J -0.1(5) . . . . ?
C00M C00X C015 C00P -1.7(6) . . . . ?
C00N C00G C00R C00O -35.2(4) . . . . ?
C00N C00G C00R C00T 72.5(3) . . . . ?
C00O C00R C00T Pd01 -84.6(3) . . . . ?
C00O C00R C00T C00F 33.8(3) . . . . ?
C00P C00I C00W C00M -0.2(5) . . . . ?
C00Q P03 C00A C00H -21.2(3) . . . . ?
C00Q P03 C00A C00L 165.2(3) . . . . ?
C00Q P03 C00I C00P 111.3(3) . . . . ?
C00Q P03 C00I C00W -69.8(3) . . . . ?
C00Q C00Y C014 C011 0.1(6) . . . . ?
C00R C00G C00N C00S -0.2(4) . . . . ?
C00R C00O C00S C00F 53.6(3) . . . . ?
C00R C00O C00S C00N -56.4(3) . . . . ?
C00S C00F C00T Pd01 123.4(2) . . . . ?
C00S C00F C00T C00R 0.4(3) . . . . ?
C00S C00O C00R C00G 56.4(3) . . . . ?
C00S C00O C00R C00T -54.0(3) . . . . ?
C00T C00F C00S C00N 71.2(3) . . . . ?
C00T C00F C00S C00O -34.4(3) . . . . ?
C00U C00C C00D Pd01 74.2(5) . . . . ?
C00U C00C C00D C00B -178.6(4) . . . . ?
C00V C009 C00C C00D -179.1(3) . . . . ?
C00V C009 C00C C00U 0.7(5) . . . . ?
C00V C00Z C010 C00U 0.2(7) . . . . ?
C00W C00I C00P C015 -0.8(5) . . . . ?
C00W C00M C00X C015 0.8(6) . . . . ?
C00X C00M C00W C00I 0.2(6) . . . . ?
C00Y C00Q C016 C012 -0.1(6) . . . . ?
C011 C012 C016 C00Q 0.7(7) . . . . ?
C012 C011 C014 C00Y 0.6(6) . . . . ?
C014 C011 C012 C016 -1.0(7) . . . . ?
C016 C00Q C00Y C014 -0.3(6) . . . . ?
C017 N008 C009 C00C -179.8(3) . . . . ?
C017 N008 C009 C00V -0.3(6) . . . . ?
C017 N008 C00B C00D -179.5(3) . . . . ?
C017 N008 C00B C00F -6.3(5) . . . . ?
